data_1519125
loop_
_publ_author_name
'Baker, P'
'Hursthouse, Michael B.'

_publ_section_title
;
 C28H20NO3I2AsW
;
_journal_name_full 'Crystal Structure Report Archive'
_journal_page_first 1023
_journal_year 1993
_chemical_formula_sum 'C28 H20 As I2 N O3 W'
_chemical_formula_weight 931.02
_space_group_IT_number 19
_symmetry_cell_setting orthorhombic
_symmetry_space_group_name_Hall 'P 2ac 2ab'
_symmetry_space_group_name_H-M 'P 21 21 21'
_atom_sites_solution_hydrogens geom
_atom_sites_solution_primary direct
_atom_sites_solution_secondary difmap
_cell_angle_alpha 90.00
_cell_angle_beta 90.00
_cell_angle_gamma 90.00
_cell_formula_units_Z 4
_cell_length_a 10.5430(3)
_cell_length_b 16.3150(7)
_cell_length_c 18.8950(8)
_cell_measurement_temperature 293(2)
_cell_volume 3250.1(2)
_computing_cell_refinement REFINE
_computing_data_collection 'MADNES (Pflugrath & Messerschmidt, 1989)'
_computing_data_reduction 'ABSURD (Karaulov, 1992)'
_computing_publication_material SHELXL97
_computing_structure_refinement 'SHELXL97 (Sheldrick, 2008)'
_computing_structure_solution 'SIR92 (Altomare, Cascarano, Giacovazzo & Guaglitardi, 1993)'
_diffrn_ambient_temperature 293(2)
_diffrn_measured_fraction_theta_full 0.989
_diffrn_measured_fraction_theta_max 0.989
_diffrn_measurement_device_type 'Delft instruments FAST area detector'
_diffrn_measurement_method 'Intensity measurements as described by Darr, Drake, Hursthouse & Malik (1993)'
_diffrn_radiation_monochromator graphite
_diffrn_radiation_source 'rotating anode generator'
_diffrn_radiation_type MoK\a
_diffrn_radiation_wavelength 0.71069
_diffrn_reflns_av_R_equivalents 0.0624
_diffrn_reflns_av_sigmaI/netI 0.2621
_diffrn_reflns_limit_h_max 12
_diffrn_reflns_limit_h_min -8
_diffrn_reflns_limit_k_max 19
_diffrn_reflns_limit_k_min -17
_diffrn_reflns_limit_l_max 22
_diffrn_reflns_limit_l_min -22
_diffrn_reflns_number 11582
_diffrn_reflns_theta_full 25.02
_diffrn_reflns_theta_max 25.02
_diffrn_reflns_theta_min 3.15
_exptl_absorpt_coefficient_mu 6.490
_exptl_absorpt_correction_type none
_exptl_crystal_colour unk
_exptl_crystal_density_diffrn 1.903
_exptl_crystal_density_method 'not measured'
_exptl_crystal_description unk
_exptl_crystal_F_000 1728
_exptl_crystal_size_max 0.30
_exptl_crystal_size_mid 0.23
_exptl_crystal_size_min 0.15
_refine_diff_density_max 2.737
_refine_diff_density_min -0.987
_refine_diff_density_rms 0.212
_refine_ls_abs_structure_details 'Flack H D (1983), Acta Cryst. A39, 876-881'
_refine_ls_abs_structure_Flack 0.161(16)
_refine_ls_extinction_method none
_refine_ls_goodness_of_fit_ref 0.495
_refine_ls_hydrogen_treatment constr
_refine_ls_matrix_type full
_refine_ls_number_parameters 296
_refine_ls_number_reflns 5646
_refine_ls_number_restraints 0
_refine_ls_restrained_S_all 0.495
_refine_ls_R_factor_all 0.0583
_refine_ls_R_factor_gt 0.0438
_refine_ls_shift/su_max 0.001
_refine_ls_shift/su_mean 0.000
_refine_ls_structure_factor_coef Fsqd
_refine_ls_weighting_details 'calc w=1/[\s^2^(Fo^2^)+(0.0000P)^2^+0.0000P] where P=(Fo^2^+2Fc^2^)/3'
_refine_ls_weighting_scheme calc
_refine_ls_wR_factor_gt 0.1246
_refine_ls_wR_factor_ref 0.1433
_reflns_number_gt 3709
_reflns_number_total 5646
_reflns_threshold_expression >2\s(I)
_cod_data_source_file eCrystal-1023.cif
_cod_data_source_block s802
_cod_depositor_comments
;
Citation :
Baker, P and Hursthouse, Michael B. (1993) 
University of Southampton, Crystal Structure Report Archive. 
(doi:10.5258/ecrystals/1023)

http://ecrystals.chem.soton.ac.uk/1023/
;
_cod_original_sg_symbol_H-M P2(1)2(1)2(1)
_cod_database_code 1519125

loop_
_symmetry_equiv_pos_as_xyz
'x, y, z'
'-x+1/2, -y, z+1/2'
'x+1/2, -y+1/2, -z'
'-x, y+1/2, -z+1/2'

loop_
_atom_site_label
_atom_site_type_symbol
_atom_site_fract_x
_atom_site_fract_y
_atom_site_fract_z
_atom_site_U_iso_or_equiv
_atom_site_adp_type
_atom_site_occupancy
_atom_site_symmetry_multiplicity
_atom_site_calc_flag
_atom_site_refinement_flags
_atom_site_disorder_assembly
_atom_site_disorder_group
W1 W 0.05164(6) 0.07455(4) 0.98558(3) 0.01896(16) Uani 1 1 d . . .
As1 As -0.15160(14) -0.01831(10) 0.97624(8) 0.0198(3) Uani 1 1 d . . .
I1 I 0.09728(11) -0.03081(7) 1.10279(5) 0.0293(3) Uani 1 1 d . . .
I2 I 0.23445(11) 0.18209(7) 1.04398(6) 0.0323(3) Uani 1 1 d . . .
O1 O 0.0251(11) 0.2369(8) 0.8966(7) 0.037(3) Uani 1 1 d . . .
O2 O 0.3126(12) -0.0047(8) 0.9397(7) 0.039(3) Uani 1 1 d . . .
O3 O 0.0263(13) 0.0196(9) 0.8267(5) 0.043(4) Uani 1 1 d . . .
N1 N -0.0786(14) 0.1379(8) 1.0549(7) 0.029(3) Uani 1 1 d . . .
C1 C -0.2573(17) -0.0636(13) 1.1113(9) 0.039(4) Uani 1 1 d . . .
H1 H -0.1852 -0.0961 1.1153 0.047 Uiso 1 1 calc R . .
C2 C -0.3494(16) -0.0630(13) 1.1660(8) 0.035(4) Uani 1 1 d . . .
H2 H -0.3384 -0.0953 1.2061 0.042 Uiso 1 1 calc R . .
C3 C -0.4593(18) -0.0122(13) 1.1590(9) 0.038(5) Uani 1 1 d . . .
H3 H -0.5218 -0.0124 1.1937 0.046 Uiso 1 1 calc R . .
C4 C -0.4713(19) 0.0373(14) 1.0995(9) 0.043(5) Uani 1 1 d . . .
H4 H -0.5398 0.0729 1.0953 0.052 Uiso 1 1 calc R . .
C5 C -0.3813(15) 0.0334(11) 1.0469(8) 0.028(4) Uani 1 1 d . . .
H5 H -0.3924 0.0650 1.0065 0.033 Uiso 1 1 calc R . .
C6 C -0.2757(14) -0.0155(9) 1.0519(7) 0.018(3) Uani 1 1 d . . .
C7 C -0.0081(17) -0.1606(11) 0.9389(8) 0.031(3) Uani 1 1 d . . .
H7 H 0.0585 -0.1240 0.9324 0.038 Uiso 1 1 calc R . .
C8 C 0.0080(17) -0.2482(11) 0.9266(9) 0.031(3) Uani 1 1 d . . .
H8 H 0.0844 -0.2679 0.9088 0.038 Uiso 1 1 calc R . .
C9 C -0.0874(19) -0.3008(10) 0.9409(8) 0.032(3) Uani 1 1 d . . .
H9 H -0.0738 -0.3568 0.9355 0.039 Uiso 1 1 calc R . .
C10 C -0.1995(18) -0.2748(10) 0.9624(8) 0.032(3) Uani 1 1 d . . .
H10 H -0.2645 -0.3125 0.9693 0.039 Uiso 1 1 calc R . .
C11 C -0.223(2) -0.1890(9) 0.9754(9) 0.035(4) Uani 1 1 d . . .
H11 H -0.3009 -0.1710 0.9928 0.042 Uiso 1 1 calc R . .
C12 C -0.1258(16) -0.1341(10) 0.9607(8) 0.025(2) Uani 1 1 d . . .
C13 C -0.3149(17) -0.0419(12) 0.8555(9) 0.035(3) Uani 1 1 d . . .
H13 H -0.3046 -0.0977 0.8638 0.043 Uiso 1 1 calc R . .
C14 C -0.3952(18) -0.0137(11) 0.7974(9) 0.035(3) Uani 1 1 d . . .
H14 H -0.4361 -0.0514 0.7684 0.043 Uiso 1 1 calc R . .
C15 C -0.4101(18) 0.0701(14) 0.7858(9) 0.042(5) Uani 1 1 d . . .
H15 H -0.4617 0.0894 0.7495 0.051 Uiso 1 1 calc R . .
C16 C -0.3475(16) 0.1222(12) 0.8284(9) 0.034(4) Uani 1 1 d . . .
H16 H -0.3568 0.1781 0.8204 0.041 Uiso 1 1 calc R . .
C17 C -0.2713(15) 0.0977(10) 0.8827(8) 0.025(4) Uani 1 1 d . . .
H17 H -0.2294 0.1365 0.9102 0.031 Uiso 1 1 calc R . .
C18 C -0.2561(16) 0.0131(10) 0.8970(8) 0.025(2) Uani 1 1 d . . .
C19 C 0.0343(16) 0.1733(11) 0.9280(8) 0.027(3) Uani 1 1 d . . .
C20 C 0.2144(16) 0.0229(11) 0.9562(7) 0.027(3) Uani 1 1 d . . .
C21 C 0.0343(15) 0.0433(11) 0.8860(9) 0.029(4) Uani 1 1 d . . .
C22 C -0.1304(16) 0.1732(10) 1.0972(7) 0.024(4) Uani 1 1 d . . .
C23 C -0.2628(18) 0.1866(12) 1.2047(9) 0.038(5) Uani 1 1 d . . .
H23 H -0.2779 0.1305 1.2020 0.046 Uiso 1 1 calc R . .
C24 C -0.3156(18) 0.2294(13) 1.2586(8) 0.035(4) Uani 1 1 d . . .
H24 H -0.3641 0.2031 1.2929 0.042 Uiso 1 1 calc R . .
C25 C -0.296(2) 0.3116(14) 1.2612(9) 0.045(5) Uani 1 1 d . . .
H25 H -0.3335 0.3423 1.2970 0.054 Uiso 1 1 calc R . .
C26 C -0.2214(19) 0.3499(12) 1.2116(10) 0.041(5) Uani 1 1 d . . .
H26 H -0.2066 0.4059 1.2159 0.049 Uiso 1 1 calc R . .
C27 C -0.1671(16) 0.3075(9) 1.1549(8) 0.023(3) Uani 1 1 d . . .
H27 H -0.1202 0.3342 1.1202 0.028 Uiso 1 1 calc R . .
C28 C -0.1869(15) 0.2229(11) 1.1531(7) 0.022(4) Uani 1 1 d . . .

loop_
_atom_site_aniso_label
_atom_site_aniso_U_11
_atom_site_aniso_U_22
_atom_site_aniso_U_33
_atom_site_aniso_U_23
_atom_site_aniso_U_13
_atom_site_aniso_U_12
W1 0.0181(3) 0.0208(3) 0.0179(3) -0.0014(3) -0.0006(2) 0.0000(3)
As1 0.0178(7) 0.0222(8) 0.0195(7) -0.0024(6) -0.0011(6) 0.0002(6)
I1 0.0291(6) 0.0308(6) 0.0278(5) 0.0054(5) -0.0049(5) 0.0023(5)
I2 0.0306(6) 0.0289(6) 0.0375(6) -0.0042(5) -0.0061(5) -0.0080(5)
O1 0.028(7) 0.038(8) 0.045(7) 0.013(6) 0.006(6) 0.003(6)
O2 0.033(7) 0.037(8) 0.048(7) -0.005(6) 0.005(6) 0.010(6)
O3 0.056(9) 0.062(10) 0.011(5) -0.004(6) 0.011(6) -0.018(8)
N1 0.037(9) 0.020(7) 0.029(7) -0.004(6) 0.003(7) -0.001(7)
C1 0.029(9) 0.050(12) 0.038(9) 0.000(9) -0.003(8) 0.008(10)
C2 0.030(9) 0.054(13) 0.021(7) 0.019(8) 0.013(7) 0.001(10)
C3 0.026(9) 0.058(13) 0.032(9) -0.024(9) 0.006(8) -0.010(9)
C4 0.038(11) 0.068(15) 0.022(8) 0.011(9) 0.006(8) 0.008(10)
C5 0.028(8) 0.034(10) 0.021(7) 0.016(7) -0.001(7) -0.002(8)
C6 0.016(7) 0.025(8) 0.013(6) 0.005(6) -0.001(6) -0.011(7)
C7 0.033(7) 0.031(8) 0.031(6) -0.020(5) 0.007(5) 0.004(6)
C8 0.033(7) 0.031(8) 0.031(6) -0.020(5) 0.007(5) 0.004(6)
C9 0.053(8) 0.010(6) 0.033(6) 0.002(5) 0.007(6) -0.002(5)
C10 0.053(8) 0.010(6) 0.033(6) 0.002(5) 0.007(6) -0.002(5)
C11 0.062(12) 0.008(8) 0.036(9) -0.002(7) 0.013(9) -0.012(8)
C12 0.027(6) 0.020(6) 0.028(5) -0.008(5) -0.002(5) -0.006(5)
C13 0.036(7) 0.031(7) 0.040(7) -0.015(6) -0.017(6) -0.003(6)
C14 0.036(7) 0.031(7) 0.040(7) -0.015(6) -0.017(6) -0.003(6)
C15 0.031(10) 0.060(13) 0.035(9) 0.012(10) -0.001(8) 0.003(11)
C16 0.021(9) 0.041(11) 0.039(9) -0.012(8) -0.005(8) 0.015(9)
C17 0.016(8) 0.033(10) 0.026(8) -0.016(7) -0.005(6) -0.003(7)
C18 0.027(6) 0.020(6) 0.028(5) -0.008(5) -0.002(5) -0.006(5)
C19 0.032(6) 0.033(7) 0.015(4) 0.000(5) 0.006(5) 0.009(6)
C20 0.032(6) 0.033(7) 0.015(4) 0.000(5) 0.006(5) 0.009(6)
C21 0.014(8) 0.036(10) 0.037(9) 0.003(8) 0.007(7) 0.000(7)
C22 0.032(9) 0.026(9) 0.014(6) -0.010(7) -0.003(7) -0.002(8)
C23 0.037(11) 0.035(11) 0.042(10) -0.005(8) -0.012(9) -0.022(10)
C24 0.034(10) 0.054(13) 0.019(8) -0.003(8) 0.007(8) 0.009(10)
C25 0.054(13) 0.055(14) 0.026(9) -0.002(9) 0.005(9) 0.022(12)
C26 0.043(12) 0.032(11) 0.048(11) -0.023(9) -0.008(10) -0.003(9)
C27 0.028(9) 0.017(8) 0.024(7) 0.003(6) -0.011(7) -0.001(7)
C28 0.019(8) 0.035(10) 0.013(7) -0.004(6) -0.002(6) 0.010(7)

loop_
_atom_type_symbol
_atom_type_description
_atom_type_scat_dispersion_real
_atom_type_scat_dispersion_imag
_atom_type_scat_source
C C 0.0033 0.0016 'International Tables Vol C Tables 4.2.6.8 and 6.1.1.4'
H H 0.0000 0.0000 'International Tables Vol C Tables 4.2.6.8 and 6.1.1.4'
N N 0.0061 0.0033 'International Tables Vol C Tables 4.2.6.8 and 6.1.1.4'
O O 0.0106 0.0060 'International Tables Vol C Tables 4.2.6.8 and 6.1.1.4'
W W -0.8490 6.8722 'International Tables Vol C Tables 4.2.6.8 and 6.1.1.4'
As As 0.0499 2.0058 'International Tables Vol C Tables 4.2.6.8 and 6.1.1.4'
I I -0.4742 1.8119 'International Tables Vol C Tables 4.2.6.8 and 6.1.1.4'

loop_
_geom_angle_atom_site_label_1
_geom_angle_atom_site_label_2
_geom_angle_atom_site_label_3
_geom_angle
_geom_angle_site_symmetry_1
_geom_angle_site_symmetry_3
C19 W1 C21 70.8(7) . .
C19 W1 C20 105.9(7) . .
C21 W1 C20 72.7(6) . .
C19 W1 N1 83.3(6) . .
C21 W1 N1 130.4(6) . .
C20 W1 N1 156.8(6) . .
C19 W1 As1 111.2(5) . .
C21 W1 As1 73.1(5) . .
C20 W1 As1 116.1(5) . .
N1 W1 As1 78.4(4) . .
C19 W1 I2 76.7(5) . .
C21 W1 I2 126.8(5) . .
C20 W1 I2 77.5(5) . .
N1 W1 I2 84.2(4) . .
As1 W1 I2 159.72(5) . .
C19 W1 I1 161.5(5) . .
C21 W1 I1 127.4(5) . .
C20 W1 I1 79.4(4) . .
N1 W1 I1 85.7(4) . .
As1 W1 I1 80.91(4) . .
I2 W1 I1 87.47(4) . .
C18 As1 C12 102.9(7) . .
C18 As1 C6 100.4(6) . .
C12 As1 C6 103.3(7) . .
C18 As1 W1 111.4(5) . .
C12 As1 W1 117.3(5) . .
C6 As1 W1 119.1(4) . .
C22 N1 W1 169.3(14) . .
C6 C1 C2 119.4(16) . .
C6 C1 H1 120.3 . .
C2 C1 H1 120.3 . .
C1 C2 C3 119.4(15) . .
C1 C2 H2 120.3 . .
C3 C2 H2 120.3 . .
C4 C3 C2 119.1(16) . .
C4 C3 H3 120.5 . .
C2 C3 H3 120.5 . .
C5 C4 C3 119.6(18) . .
C5 C4 H4 120.2 . .
C3 C4 H4 120.2 . .
C6 C5 C4 122.5(15) . .
C6 C5 H5 118.7 . .
C4 C5 H5 118.7 . .
C5 C6 C1 119.9(14) . .
C5 C6 As1 120.7(10) . .
C1 C6 As1 119.4(12) . .
C12 C7 C8 117.4(17) . .
C12 C7 H7 121.3 . .
C8 C7 H7 121.3 . .
C9 C8 C7 120.3(17) . .
C9 C8 H8 119.9 . .
C7 C8 H8 119.9 . .
C10 C9 C8 121.6(16) . .
C10 C9 H9 119.2 . .
C8 C9 H9 119.2 . .
C9 C10 C11 121.3(18) . .
C9 C10 H10 119.3 . .
C11 C10 H10 119.3 . .
C12 C11 C10 117.5(18) . .
C12 C11 H11 121.2 . .
C10 C11 H11 121.2 . .
C7 C12 C11 121.6(17) . .
C7 C12 As1 118.6(13) . .
C11 C12 As1 119.6(13) . .
C18 C13 C14 119.7(17) . .
C18 C13 H13 120.2 . .
C14 C13 H13 120.2 . .
C15 C14 C13 119.5(16) . .
C15 C14 H14 120.2 . .
C13 C14 H14 120.2 . .
C16 C15 C14 118.1(17) . .
C16 C15 H15 121.0 . .
C14 C15 H15 121.0 . .
C15 C16 C17 123.7(19) . .
C15 C16 H16 118.1 . .
C17 C16 H16 118.1 . .
C16 C17 C18 119.7(15) . .
C16 C17 H17 120.1 . .
C18 C17 H17 120.1 . .
C13 C18 C17 119.2(16) . .
C13 C18 As1 122.6(14) . .
C17 C18 As1 118.2(11) . .
O1 C19 W1 175.8(14) . .
O2 C20 W1 177.3(16) . .
O3 C21 W1 175.9(16) . .
N1 C22 C28 174.9(18) . .
C24 C23 C28 122.9(18) . .
C24 C23 H23 118.5 . .
C28 C23 H23 118.5 . .
C23 C24 C25 118.3(18) . .
C23 C24 H24 120.9 . .
C25 C24 H24 120.9 . .
C24 C25 C26 120.8(18) . .
C24 C25 H25 119.6 . .
C26 C25 H25 119.6 . .
C25 C26 C27 122.1(18) . .
C25 C26 H26 118.9 . .
C27 C26 H26 118.9 . .
C28 C27 C26 116.5(16) . .
C28 C27 H27 121.7 . .
C26 C27 H27 121.7 . .
C23 C28 C27 119.3(15) . .
C23 C28 C22 120.3(16) . .
C27 C28 C22 120.4(15) . .

loop_
_geom_bond_atom_site_label_1
_geom_bond_atom_site_label_2
_geom_bond_distance
_geom_bond_site_symmetry_2
W1 C19 1.953(17) .
W1 C21 1.957(17) .
W1 C20 1.990(16) .
W1 N1 2.161(14) .
W1 As1 2.6302(16) .
W1 I2 2.8303(13) .
W1 I1 2.8445(12) .
As1 C18 1.928(16) .
As1 C12 1.932(16) .
As1 C6 1.938(14) .
O1 C19 1.20(2) .
O2 C20 1.17(2) .
O3 C21 1.19(2) .
N1 C22 1.127(19) .
C1 C6 1.38(2) .
C1 C2 1.42(2) .
C1 H1 0.9300 .
C2 C3 1.43(3) .
C2 H2 0.9300 .
C3 C4 1.39(3) .
C3 H3 0.9300 .
C4 C5 1.38(2) .
C4 H4 0.9300 .
C5 C6 1.37(2) .
C5 H5 0.9300 .
C7 C12 1.38(2) .
C7 C8 1.46(2) .
C7 H7 0.9300 .
C8 C9 1.35(2) .
C8 H8 0.9300 .
C9 C10 1.32(3) .
C9 H9 0.9300 .
C10 C11 1.44(2) .
C10 H10 0.9300 .
C11 C12 1.39(2) .
C11 H11 0.9300 .
C13 C18 1.34(2) .
C13 C14 1.46(2) .
C13 H13 0.9300 .
C14 C15 1.39(3) .
C14 H14 0.9300 .
C15 C16 1.34(3) .
C15 H15 0.9300 .
C16 C17 1.36(2) .
C16 H16 0.9300 .
C17 C18 1.42(2) .
C17 H17 0.9300 .
C22 C28 1.46(2) .
C23 C24 1.35(2) .
C23 C28 1.39(2) .
C23 H23 0.9300 .
C24 C25 1.36(3) .
C24 H24 0.9300 .
C25 C26 1.37(3) .
C25 H25 0.9300 .
C26 C27 1.40(2) .
C26 H26 0.9300 .
C27 C28 1.40(2) .
C27 H27 0.9300 .
